data_7028022
loop_
_publ_author_name
'Kessler, Vadim G.'
'Panov, Andrei N.'
'Turova, Nataliya Ya.'
'Starikova, Zoya A.'
'Yanovsky, Alexandr I.'
'Dolgushin, Fedor M.'
'Pisarevsky, Alexandr P.'
'Struchkov, Yuri T.'

_publ_section_title
;
 Anodic oxidation of molybdenum and tungsten in alcohols: isolation and
 X-ray single-crystal study of side products
;
_journal_issue 1
_journal_name_full 'Journal of the Chemical Society, Dalton Transactions'
_journal_page_first 21
_journal_paper_doi 10.1039/a704198e
_journal_year 1998
_chemical_formula_moiety 'C8 H25 Li1 Mo2 O10'
_chemical_formula_sum 'C8 H25 Li Mo2 O10'
_chemical_formula_weight 480.10
_chemical_name_systematic
;
Lithium-heptamethoxy-methanol-dioxo-di-molybdenum(v)
;
_space_group_IT_number 14
_symmetry_cell_setting monoclinic
_symmetry_space_group_name_Hall '-P 2ybc'
_symmetry_space_group_name_H-M 'P 1 21/c 1'
_atom_sites_solution_hydrogens difmap
_atom_sites_solution_primary direct
_atom_sites_solution_secondary difmap
_audit_creation_method SHELXL
_cell_angle_alpha 90.00
_cell_angle_beta 97.33(3)
_cell_angle_gamma 90.00
_cell_formula_units_Z 4
_cell_length_a 8.449(2)
_cell_length_b 14.256(3)
_cell_length_c 14.223(3)
_cell_measurement_reflns_used 24
_cell_measurement_temperature 293(2)
_cell_measurement_theta_max 14.5
_cell_measurement_theta_min 13.5
_cell_volume 1699.1(7)
_computing_cell_refinement 'CAD4 Enraf-Nonius'
_computing_data_collection 'CAD4 Enraf-Nonius'
_computing_data_reduction 'SHELXTL PLUS 5 (gamma version)'
_computing_molecular_graphics 'SHELXTL PLUS 5 (gamma version)'
_computing_publication_material 'SHELXTL PLUS 5 (gamma version)'
_computing_structure_refinement 'SHELXTL PLUS 5 (gamma version)'
_computing_structure_solution 'SHELXTL PLUS 5 (gamma verion)'
_diffrn_ambient_temperature 293(2)
_diffrn_measurement_device 'CAD4 Enraf Nonius'
_diffrn_radiation_monochromator graphite
_diffrn_radiation_source 'fine-focus sealed tube'
_diffrn_radiation_type MoK\a
_diffrn_radiation_wavelength 0.71073
_diffrn_reflns_av_R_equivalents 0.0218
_diffrn_reflns_av_sigmaI/netI 0.0377
_diffrn_reflns_limit_h_max 11
_diffrn_reflns_limit_h_min 0
_diffrn_reflns_limit_k_max 19
_diffrn_reflns_limit_k_min 0
_diffrn_reflns_limit_l_max 19
_diffrn_reflns_limit_l_min -19
_diffrn_reflns_number 5049
_diffrn_reflns_theta_max 28.97
_diffrn_reflns_theta_min 2.03
_diffrn_standards_decay_% 2.0
_diffrn_standards_interval_count 97
_diffrn_standards_number 3
_exptl_absorpt_coefficient_mu 1.515
_exptl_absorpt_correction_type none
_exptl_crystal_colour 'reddish orange'
_exptl_crystal_density_diffrn 1.877
_exptl_crystal_F_000 960
_refine_diff_density_max 0.901
_refine_diff_density_min -0.914
_refine_diff_density_rms 0.122
_refine_ls_extinction_method none
_refine_ls_goodness_of_fit_all 1.238
_refine_ls_goodness_of_fit_obs 1.374
_refine_ls_hydrogen_treatment refall
_refine_ls_matrix_type full
_refine_ls_number_parameters 290
_refine_ls_number_reflns 4496
_refine_ls_number_restraints 0
_refine_ls_restrained_S_all 1.299
_refine_ls_restrained_S_obs 1.374
_refine_ls_R_factor_all 0.0698
_refine_ls_R_factor_obs 0.0337
_refine_ls_shift/esd_max 0.186
_refine_ls_shift/esd_mean 0.009
_refine_ls_structure_factor_coef Fsqd
_refine_ls_weighting_details 'w=1/[\s^2^(Fo^2^)+(0.0357P)^2^+2.4710P] where P=(Fo^2^+2Fc^2^)/3'
_refine_ls_weighting_scheme calc
_refine_ls_wR_factor_all 0.1030
_refine_ls_wR_factor_obs 0.0886
_reflns_number_observed 3058
_reflns_number_total 4509
_reflns_observed_criterion >2sigma(I)
_cod_data_source_file e704198sup1.cif
_cod_data_source_block str_I
_cod_depositor_comments
;
The following automatic conversions were performed:

'_symmetry_cell_setting' value 'Monoclinic' changed to 'monoclinic'
according to /home/saulius/struct/CIF-dictionaries/cif_core.dic
dictionary named 'cif_core.dic' version 2.4.2 from 2011-04-26.

Automatic conversion script
Id: cif_fix_values 1891 2012-01-12 08:04:46Z andrius 

The following automatic conversions were performed:

'_refine_ls_weighting_scheme' value 'calc
w=1/[\s^2^(Fo^2^)+(0.0357P)^2^+2.4710P] where P=(Fo^2^+2Fc^2^)/3' was
changed to 'calc'. New tag '_refine_ls_weighting_details' was
created. The value of the new tag was set to
'w=1/[\s^2^(Fo^2^)+(0.0357P)^2^+2.4710P] where P=(Fo^2^+2Fc^2^)/3'.

Automatic conversion script
Id: cif_fix_values 3143 2015-03-26 13:38:13Z robertas 
;
_cod_original_cell_volume 1699.1(6)
_cod_original_sg_symbol_H-M P2(1)/c
_cod_original_formula_sum 'C8 H25 Li1 Mo2 O10'
_cod_database_code 7028022

loop_
_symmetry_equiv_pos_as_xyz
'x, y, z'
'-x, y+1/2, -z+1/2'
'-x, -y, -z'
'x, -y-1/2, z-1/2'

loop_
_atom_site_aniso_label
_atom_site_aniso_U_11
_atom_site_aniso_U_22
_atom_site_aniso_U_33
_atom_site_aniso_U_23
_atom_site_aniso_U_13
_atom_site_aniso_U_12
Mo1 0.0136(2) 0.0237(2) 0.0296(2) -0.00041(15) 0.00204(12) 0.00056(13)
Mo2 0.0142(2) 0.0232(2) 0.0293(2) 0.00154(15) 0.00399(12) 0.00092(14)
Li1 0.027(4) 0.042(5) 0.038(4) -0.003(4) 0.003(3) -0.002(3)
O1 0.0218(14) 0.027(2) 0.035(2) 0.0068(13) 0.0028(12) 0.0033(12)
O2 0.0208(14) 0.0284(14) 0.029(2) -0.0038(12) 0.0041(11) -0.0012(12)
O3 0.0169(13) 0.0222(14) 0.037(2) -0.0013(12) 0.0027(12) 0.0004(11)
O4 0.025(2) 0.042(2) 0.034(2) -0.0036(14) -0.0053(13) -0.0018(14)
O5 0.0199(14) 0.030(2) 0.059(2) 0.003(2) 0.0120(14) 0.0074(13)
O6 0.0188(14) 0.033(2) 0.042(2) 0.0039(14) 0.0087(12) -0.0019(13)
O7 0.0209(15) 0.029(2) 0.059(2) 0.005(2) 0.0037(14) -0.0052(13)
O8 0.026(2) 0.048(2) 0.035(2) 0.002(2) 0.0111(13) 0.0046(15)
O9 0.0191(14) 0.031(2) 0.042(2) 0.0089(14) 0.0033(13) 0.0023(12)
O10 0.029(2) 0.110(4) 0.049(2) -0.027(3) 0.006(2) -0.002(2)
C1 0.049(3) 0.046(3) 0.042(3) 0.020(3) 0.008(2) 0.006(3)
C2 0.044(3) 0.036(3) 0.040(3) -0.016(2) 0.007(2) -0.001(2)
C3 0.031(3) 0.028(2) 0.076(4) -0.018(3) 0.006(3) 0.000(2)
C5 0.048(4) 0.033(3) 0.115(7) 0.014(4) 0.025(4) 0.013(3)
C6 0.040(3) 0.039(3) 0.045(3) 0.009(2) 0.011(2) -0.002(2)
C7 0.036(3) 0.033(3) 0.099(6) 0.010(3) 0.003(3) -0.006(3)
C9 0.038(3) 0.046(3) 0.061(4) 0.025(3) -0.006(3) -0.001(3)
C10 0.035(3) 0.132(9) 0.069(5) -0.038(6) 0.011(3) -0.012(5)

loop_
_atom_site_label
_atom_site_type_symbol
_atom_site_fract_x
_atom_site_fract_y
_atom_site_fract_z
_atom_site_U_iso_or_equiv
_atom_site_thermal_displace_type
_atom_site_occupancy
_atom_site_calc_flag
Mo1 Mo -0.39492(4) 0.20116(3) 0.55981(2) 0.02239(10) Uani 1 d
Mo2 Mo -0.07919(4) 0.20284(3) 0.56872(2) 0.02215(10) Uani 1 d
Li1 Li -0.7138(10) 0.2281(6) 0.6523(6) 0.036(2) Uani 1 d
O1 O -0.2445(3) 0.3069(2) 0.5177(2) 0.0281(6) Uani 1 d
O2 O -0.2243(3) 0.2374(2) 0.6778(2) 0.0260(6) Uani 1 d
O3 O -0.2325(3) 0.0928(2) 0.5873(2) 0.0254(6) Uani 1 d
O4 O -0.4469(4) 0.1698(2) 0.4453(2) 0.0345(7) Uani 1 d
O5 O -0.5476(4) 0.2996(2) 0.5833(3) 0.0357(8) Uani 1 d
O6 O -0.5349(3) 0.1327(2) 0.6338(2) 0.0309(7) Uani 1 d
O7 O 0.0792(4) 0.3024(2) 0.5988(3) 0.0362(8) Uani 1 d
O8 O -0.0598(4) 0.1691(3) 0.4575(2) 0.0356(7) Uani 1 d
O9 O 0.0869(4) 0.1362(2) 0.6501(2) 0.0308(7) Uani 1 d
O10 O -0.6698(5) 0.2601(4) 0.7880(3) 0.0624(13) Uani 1 d
C1 C -0.2567(8) 0.3445(5) 0.4243(4) 0.0458(13) Uani 1 d
C2 C -0.2241(7) 0.3242(4) 0.7276(4) 0.0398(12) Uani 1 d
C3 C -0.2413(7) 0.0081(4) 0.5324(5) 0.0448(14) Uani 1 d
C5 C -0.5431(10) 0.3958(5) 0.5662(8) 0.064(2) Uani 1 d
C6 C -0.4970(7) 0.0575(4) 0.6971(4) 0.0406(12) Uani 1 d
C7 C 0.0654(8) 0.4000(4) 0.5859(7) 0.056(2) Uani 1 d
C9 C 0.0708(8) 0.0562(5) 0.7064(5) 0.049(2) Uani 1 d
C10 C -0.7915(9) 0.2658(10) 0.8458(7) 0.079(3) Uani 1 d
H1 H -0.5696(129) 0.2765(73) 0.8131(74) 0.139(41) Uiso 1 d
H11 H -0.1649(94) 0.3749(55) 0.4096(51) 0.077(24) Uiso 1 d
H12 H -0.3572(133) 0.3657(79) 0.3987(73) 0.143(41) Uiso 1 d
H13 H -0.2517(116) 0.2947(66) 0.3756(74) 0.115(35) Uiso 1 d
H21 H -0.3262(90) 0.3238(50) 0.7641(52) 0.077(23) Uiso 1 d
H22 H -0.1308(98) 0.3227(56) 0.7890(59) 0.096(27) Uiso 1 d
H23 H -0.2324(90) 0.3785(53) 0.6870(52) 0.082(24) Uiso 1 d
H31 H -0.2394(103) 0.0290(66) 0.4657(67) 0.111(34) Uiso 1 d
H32 H -0.1530(90) -0.0255(50) 0.5447(50) 0.071(22) Uiso 1 d
H33 H -0.3310(89) -0.0224(52) 0.5293(51) 0.074(23) Uiso 1 d
H51 H -0.5908(118) 0.4322(71) 0.6184(68) 0.124(35) Uiso 1 d
H52 H -0.4611(85) 0.4116(47) 0.5585(46) 0.050(20) Uiso 1 d
H53 H -0.5800(81) 0.4105(51) 0.5065(50) 0.062(23) Uiso 1 d
H61 H -0.3839(75) 0.0555(41) 0.7241(41) 0.048(17) Uiso 1 d
H62 H -0.5249(72) 0.0006(46) 0.6650(43) 0.052(18) Uiso 1 d
H63 H -0.5374(88) 0.0642(53) 0.7520(52) 0.076(24) Uiso 1 d
H71 H 0.1268(86) 0.4254(48) 0.6393(49) 0.066(22) Uiso 1 d
H72 H 0.0980(71) 0.4122(44) 0.5236(44) 0.048(18) Uiso 1 d
H73 H -0.0304(64) 0.4213(34) 0.5751(33) 0.023(12) Uiso 1 d
H91 H 0.0915(84) -0.0078(52) 0.6600(51) 0.076(22) Uiso 1 d
H92 H -0.0009(112) 0.0508(67) 0.7230(66) 0.100(36) Uiso 1 d
H93 H 0.1515(87) 0.0593(49) 0.7585(50) 0.071(22) Uiso 1 d
H101 H -0.7594(109) 0.2315(67) 0.8939(73) 0.098(35) Uiso 1 d
H102 H -0.8899(91) 0.2336(52) 0.8148(50) 0.072(22) Uiso 1 d
H103 H -0.8091(182) 0.3344(116) 0.8366(113) 0.230(78) Uiso 1 d

loop_
_atom_type_symbol
_atom_type_description
_atom_type_scat_dispersion_real
_atom_type_scat_dispersion_imag
_atom_type_scat_source
C C 0.0033 0.0016 'International Tables Vol C Tables 4.2.6.8 and 6.1.1.4'
H H 0.0000 0.0000 'International Tables Vol C Tables 4.2.6.8 and 6.1.1.4'
Li Li -0.0003 0.0001 'International Tables Vol C Tables 4.2.6.8 and 6.1.1.4'
O O 0.0106 0.0060 'International Tables Vol C Tables 4.2.6.8 and 6.1.1.4'
Mo Mo -1.6832 0.6857 'International Tables Vol C Tables 4.2.6.8 and 6.1.1.4'

loop_
_geom_angle_atom_site_label_1
_geom_angle_atom_site_label_2
_geom_angle_atom_site_label_3
_geom_angle
_geom_angle_site_symmetry_1
_geom_angle_site_symmetry_3
O4 Mo1 O6 106.7(2) . .
O4 Mo1 O5 104.9(2) . .
O6 Mo1 O5 78.94(14) . .
O4 Mo1 O3 93.97(14) . .
O6 Mo1 O3 87.55(13) . .
O5 Mo1 O3 159.24(14) . .
O4 Mo1 O1 90.44(15) . .
O6 Mo1 O1 160.74(14) . .
O5 Mo1 O1 88.31(13) . .
O3 Mo1 O1 100.26(11) . .
O4 Mo1 O2 152.66(14) . .
O6 Mo1 O2 95.30(13) . .
O5 Mo1 O2 94.93(14) . .
O3 Mo1 O2 70.50(11) . .
O1 Mo1 O2 71.26(12) . .
O4 Mo1 Mo2 100.62(12) . .
O6 Mo1 Mo2 130.99(9) . .
O5 Mo1 Mo2 131.58(10) . .
O3 Mo1 Mo2 50.19(8) . .
O1 Mo1 Mo2 50.82(8) . .
O2 Mo1 Mo2 52.10(8) . .
O4 Mo1 Li1 107.6(2) . .
O6 Mo1 Li1 39.4(2) . .
O5 Mo1 Li1 39.7(2) . .
O3 Mo1 Li1 126.2(2) . .
O1 Mo1 Li1 127.4(2) . .
O2 Mo1 Li1 99.7(2) . .
Mo2 Mo1 Li1 151.82(15) . .
O8 Mo2 O9 105.6(2) . .
O8 Mo2 O7 105.5(2) . .
O9 Mo2 O7 78.69(14) . .
O8 Mo2 O3 92.3(2) . .
O9 Mo2 O3 88.26(12) . .
O7 Mo2 O3 160.13(14) . .
O8 Mo2 O1 90.99(15) . .
O9 Mo2 O1 161.01(14) . .
O7 Mo2 O1 88.22(13) . .
O3 Mo2 O1 100.36(11) . .
O8 Mo2 O2 151.15(14) . .
O9 Mo2 O2 96.72(13) . .
O7 Mo2 O2 96.47(14) . .
O3 Mo2 O2 70.02(12) . .
O1 Mo2 O2 70.93(12) . .
O8 Mo2 Mo1 99.80(12) . .
O9 Mo2 Mo1 131.86(10) . .
O7 Mo2 Mo1 132.12(10) . .
O3 Mo2 Mo1 50.10(8) . .
O1 Mo2 Mo1 51.01(8) . .
O2 Mo2 Mo1 51.35(8) . .
O8 Mo2 Li1 100.2(2) . 1_655
O9 Mo2 Li1 40.8(2) . 1_655
O7 Mo2 Li1 40.0(2) . 1_655
O3 Mo2 Li1 129.0(2) . 1_655
O1 Mo2 Li1 128.2(2) . 1_655
O2 Mo2 Li1 108.6(2) . 1_655
Mo1 Mo2 Li1 160.0(2) . 1_655
O10 Li1 O6 103.1(4) . .
O10 Li1 O5 107.1(4) . .
O6 Li1 O5 73.4(3) . .
O10 Li1 O7 106.4(4) . 1_455
O6 Li1 O7 150.5(5) . 1_455
O5 Li1 O7 99.4(4) . 1_455
O10 Li1 O9 102.0(4) . 1_455
O6 Li1 O9 100.5(4) . 1_455
O5 Li1 O9 150.9(5) . 1_455
O7 Li1 O9 71.7(3) 1_455 1_455
O10 Li1 Mo1 111.7(3) . .
O6 Li1 Mo1 36.5(2) . .
O5 Li1 Mo1 37.1(2) . .
O7 Li1 Mo1 128.5(4) 1_455 .
O9 Li1 Mo1 129.1(4) 1_455 .
O10 Li1 Mo2 116.4(4) . 1_455
O6 Li1 Mo2 124.4(3) . 1_455
O5 Li1 Mo2 124.1(4) . 1_455
O7 Li1 Mo2 36.9(2) 1_455 1_455
O9 Li1 Mo2 36.7(2) 1_455 1_455
Mo1 Li1 Mo2 131.8(3) . 1_455
C1 O1 Mo2 123.6(3) . .
C1 O1 Mo1 124.0(3) . .
Mo2 O1 Mo1 78.17(10) . .
C2 O2 Mo1 124.0(3) . .
C2 O2 Mo2 126.3(3) . .
Mo1 O2 Mo2 76.55(10) . .
C3 O3 Mo1 122.5(3) . .
C3 O3 Mo2 123.9(3) . .
Mo1 O3 Mo2 79.71(10) . .
C5 O5 Mo1 129.8(4) . .
C5 O5 Li1 126.8(5) . .
Mo1 O5 Li1 103.2(3) . .
C6 O6 Mo1 128.5(3) . .
C6 O6 Li1 121.8(4) . .
Mo1 O6 Li1 104.0(3) . .
C7 O7 Mo2 130.2(4) . .
C7 O7 Li1 126.7(4) . 1_655
Mo2 O7 Li1 103.1(3) . 1_655
C9 O9 Mo2 128.1(3) . .
C9 O9 Li1 128.5(4) . 1_655
Mo2 O9 Li1 102.5(3) . 1_655
C10 O10 Li1 121.9(5) . .

loop_
_geom_bond_atom_site_label_1
_geom_bond_atom_site_label_2
_geom_bond_distance
_geom_bond_site_symmetry_2
Mo1 O4 1.692(3) .
Mo1 O6 1.944(3) .
Mo1 O5 1.963(3) .
Mo1 O3 2.070(3) .
Mo1 O1 2.108(3) .
Mo1 O2 2.132(3) .
Mo1 Mo2 2.6545(7) .
Mo1 Li1 3.169(9) .
Mo2 O8 1.681(3) .
Mo2 O9 1.949(3) .
Mo2 O7 1.961(3) .
Mo2 O3 2.072(3) .
Mo2 O1 2.102(3) .
Mo2 O2 2.154(3) .
Mo2 Li1 3.184(8) 1_655
Li1 O10 1.972(9) .
Li1 O6 2.075(9) .
Li1 O5 2.080(9) .
Li1 O7 2.103(9) 1_455
Li1 O9 2.130(9) 1_455
Li1 Mo2 3.184(8) 1_455
O1 C1 1.424(6) .
O2 C2 1.426(6) .
O3 C3 1.435(6) .
O5 C5 1.394(7) .
O6 C6 1.409(6) .
O7 C7 1.405(7) .
O7 Li1 2.103(9) 1_655
O9 C9 1.410(6) .
O9 Li1 2.130(9) 1_655
O10 C10 1.398(9) .
